data_1533139
loop_
_publ_author_name
'Emel'yanov, V.A.'
'Baidina, I.A.'
'Gromilov, S.A.'
'Virovets, A.V.'
'Belyaev, A.V.'

_publ_section_title
;
 Synthesis, formation mechanism and crystal structure of the
 nitrosoruthenium(II) nitrochloride complex fac-(K2 (Ru N O (N O2)2 Cl3))
;
_journal_name_full 'Zhurnal Strukturnoi Khimii (Issue-No. from 1981)'
_journal_page_first 327
_journal_page_last 335
_journal_volume 43
_journal_year 2002
_chemical_formula_sum 'Cl3 K2 N3 O5 Ru'
_chemical_name_systematic 'K2 (Ru (N O) (N O2)2 Cl3)'
_space_group_IT_number 2
_symmetry_space_group_name_Hall '-P 1'
_symmetry_space_group_name_H-M 'P -1'
_cell_angle_alpha 90.44
_cell_angle_beta 103.17
_cell_angle_gamma 90.51
_cell_formula_units_Z 2
_cell_length_a 7.05
_cell_length_b 7.524
_cell_length_c 10.125
_cell_volume 522.900
_citation_journal_id_ASTM ZSTKAI
_cod_data_source_file Emelyanov_ZSTKAI_2002_24.cif
_cod_data_source_block Cl3K2N3O5Ru1
_cod_original_cell_volume 522.9
_cod_original_formula_sum 'Cl3 K2 N3 O5 Ru1'
_cod_database_code 1533139

loop_
_symmetry_equiv_pos_as_xyz
x,y,z
-x,-y,-z

loop_
_atom_site_label
_atom_site_type_symbol
_atom_site_fract_x
_atom_site_fract_y
_atom_site_fract_z
_atom_site_occupancy
_atom_site_U_iso_or_equiv
O5 O-2 -0.0574 0.7395 0.4567 1 0.0
Cl2 Cl-1 -0.0874 0.9726 0.7904 1 0.0
N1 N+3 0.3139 0.9535 0.6988 1 0.0
O2 O-2 0.3445 0.9587 0.5844 1 0.0
Ru1 Ru+2 0.1281 0.7534 0.7399 1 0.0
O4 O-2 0.407 0.4671 0.7935 1 0.0
Cl3 Cl-1 0.291 0.7676 0.9647 1 0.0
N2 N+3 0.3285 0.5657 0.7064 1 0.0
O3 O-2 0.3547 0.5499 0.5904 1 0.0
O1 O-2 0.3761 0.0694 0.7801 1 0.0
K2 K+1 0.2401 0.2519 0.9839 1 0.0
N3 N+3 0.0111 0.7447 0.5691 1 0.0
Cl1 Cl-1 -0.0729 0.5214 0.7963 1 0.0
K1 K+1 0.3836 0.7462 0.3635 1 0.0
